data_1568097
loop_
_publ_author_name
'Karges, Johannes'
'Giardini, Miriam A.'
'Blacque, Olivier'
'Woodworth, Brendon'
'Siqueira-Neto, Jair L'
'Cohen, Seth M.'

_publ_section_title
;
 Enantioselective inhibition of the SARS-CoV-2 main protease with
 rhenium(i) picolinic acid complexes.
;
_journal_issue 3
_journal_name_full 'Chemical science'
_journal_page_first 711
_journal_page_last 720
_journal_paper_doi 10.1039/d2sc05473f
_journal_volume 14
_journal_year 2023
_chemical_formula_moiety 'C9 H5 Cl N O6 Re'
_chemical_formula_sum 'C9 H5 Cl N O6 Re'
_chemical_formula_weight 444.79
_space_group_crystal_system monoclinic
_space_group_IT_number 15
_space_group_name_Hall '-I 2ya'
_space_group_name_H-M_alt 'I 1 2/a 1'
_atom_sites_solution_hydrogens mixed
_atom_sites_solution_primary dual
_audit_creation_date 2021-04-12
_audit_creation_method
;
Olex2 1.3
(compiled 2020.11.12 svn.r5f609507 for OlexSys, GUI svn.r6272)
;
_audit_update_record
;
2022-09-06 deposited with the CCDC.	2022-12-13 downloaded from the CCDC.
;
_cell_angle_alpha 90
_cell_angle_beta 99.6720(10)
_cell_angle_gamma 90
_cell_formula_units_Z 8
_cell_length_a 9.33670(10)
_cell_length_b 11.12590(10)
_cell_length_c 22.2200(2)
_cell_measurement_reflns_used 11234
_cell_measurement_temperature 160(1)
_cell_measurement_theta_max 79.0280
_cell_measurement_theta_min 3.9950
_cell_volume 2275.39(4)
_computing_cell_refinement 'CrysAlisPro 1.171.40.68a (Rigaku OD, 2019)'
_computing_data_collection 'CrysAlisPro 1.171.40.68a (Rigaku OD, 2019)'
_computing_data_reduction 'CrysAlisPro 1.171.40.68a (Rigaku OD, 2019)'
_computing_molecular_graphics 'Olex2 1.3 (Dolomanov et al., 2009)'
_computing_publication_material 'Olex2 1.3 (Dolomanov et al., 2009)'
_computing_structure_refinement 'SHELXL (Sheldrick, 2015b)'
_computing_structure_solution 'SHELXT (Sheldrick, 2015a)'
_diffrn_ambient_environment N~2~
_diffrn_ambient_temperature 160(1)
_diffrn_detector 'Hybrid Pixel Array Detector'
_diffrn_detector_area_resol_mean 5.8140
_diffrn_detector_type 'Pilatus 200K'
_diffrn_measured_fraction_theta_full 1.000
_diffrn_measured_fraction_theta_max 0.996
_diffrn_measurement_details
;
List of Runs (angles in degrees, time in seconds):

  # Type    Start    End  Width  t~exp~   \w     \q     \k     \f   Frames
#--------------------------------------------------------------------------
  1  \w     92.00 178.00   0.50    1.20    --  107.75  61.00 -30.00  172
  2  \w     94.00 178.00   0.50    1.20    --  107.75  30.00   0.00  168
  3  \w     96.00 178.00   0.50    1.20    --  107.75  15.00 -30.00  164
  4  \w     91.00 178.00   0.50    1.20    --  107.75  64.00  45.00  174
  5  \w    129.00 178.00   0.50    1.20    --  107.75  15.00 150.00   98
  6  \w     96.00 178.00   0.50    1.20    --  107.75  15.00 120.00  164
  7  \w     96.00 178.00   0.50    1.20    --  107.75  15.00  90.00  164
  8  \w     85.00 178.00   0.50    1.20    --  107.75  77.00 120.00  186
  9  \w     32.00 120.00   0.50    1.20    --  107.75 -45.00  60.00  176
 10  \w    -18.00  69.00   0.50    0.30    --   51.79 -64.00 -90.00  174
 11  \w     38.00 125.00   0.50    1.20    --  107.75 -64.00 -90.00  174
 12  \w    102.00 178.00   0.50    1.20    --  107.75 111.00 -30.00  152
 13  \w     31.00 109.00   0.50    1.20    --  107.75-111.00  60.00  156
 14  \w     36.00 101.00   0.50    1.20    --  107.75 -94.00 120.00  130
 15  \w   -122.00 -35.00   0.50    0.30    --  -51.79 -64.00 -90.00  174
 16  \w   -126.00 -73.00   0.50    0.30    --  -51.79-125.00   0.00  106
 17  \w   -126.00 -73.00   0.50    0.30    --  -51.79-125.00  90.00  106
 18  \w    -69.00  18.00   0.50    0.30    --  -51.79  64.00  45.00  174
 19  \w   -103.00 -16.00   0.50    1.20    --  -86.25  64.00  45.00  174
;
_diffrn_measurement_device 'four-circle diffractometer'
_diffrn_measurement_device_type 'XtaLAB Synergy, Dualflex, Pilatus 200K'
_diffrn_measurement_method '\w scans'
_diffrn_orient_matrix_type 'CrysAlisPro convention (1999,Acta A55,543-557)'
_diffrn_orient_matrix_UB_11 0.0647678000
_diffrn_orient_matrix_UB_12 -0.0953672000
_diffrn_orient_matrix_UB_13 -0.0379284000
_diffrn_orient_matrix_UB_21 -0.1049369000
_diffrn_orient_matrix_UB_22 0.0401900000
_diffrn_orient_matrix_UB_23 -0.0575511000
_diffrn_orient_matrix_UB_31 0.1132209000
_diffrn_orient_matrix_UB_32 0.0918837000
_diffrn_orient_matrix_UB_33 -0.0141372000
_diffrn_radiation_monochromator mirror
_diffrn_radiation_probe x-ray
_diffrn_radiation_type 'Cu K\a'
_diffrn_radiation_wavelength 1.54184
_diffrn_reflns_av_R_equivalents 0.0163
_diffrn_reflns_av_unetI/netI 0.0097
_diffrn_reflns_Laue_measured_fraction_full 1.000
_diffrn_reflns_Laue_measured_fraction_max 0.996
_diffrn_reflns_limit_h_max 11
_diffrn_reflns_limit_h_min -11
_diffrn_reflns_limit_k_max 13
_diffrn_reflns_limit_k_min -13
_diffrn_reflns_limit_l_max 27
_diffrn_reflns_limit_l_min -26
_diffrn_reflns_number 11613
_diffrn_reflns_point_group_measured_fraction_full 1.000
_diffrn_reflns_point_group_measured_fraction_max 0.996
_diffrn_reflns_theta_full 67.684
_diffrn_reflns_theta_max 74.487
_diffrn_reflns_theta_min 4.036
_diffrn_source 'micro-focus sealed X-ray tube'
_diffrn_source_type 'PhotonJet (Cu) X-ray Source'
_exptl_absorpt_coefficient_mu 23.293
_exptl_absorpt_correction_T_max 0.467
_exptl_absorpt_correction_T_min 0.200
_exptl_absorpt_correction_type analytical
_exptl_absorpt_process_details
;
CrysAlisPro 1.171.40.68a (Rigaku Oxford Diffraction, 2019)
Analytical numeric absorption correction using a multifaceted crystal
model based on expressions derived by R.C. Clark & J.S. Reid.
(Clark, R. C. & Reid, J. S. (1995). Acta Cryst. A51, 887-897)
Empirical absorption correction using spherical harmonics,
 implemented in SCALE3 ABSPACK scaling algorithm.
;
_exptl_crystal_colour colourless
_exptl_crystal_density_diffrn 2.597
_exptl_crystal_description plate
_exptl_crystal_F_000 1648
_exptl_crystal_size_max 0.11
_exptl_crystal_size_mid 0.08
_exptl_crystal_size_min 0.04
_refine_diff_density_max 0.497
_refine_diff_density_min -0.460
_refine_diff_density_rms 0.086
_refine_ls_extinction_coef 0.000335(8)
_refine_ls_extinction_expression Fc^*^=kFc[1+0.001xFc^2^\l^3^/sin(2\q)]^-1/4^
_refine_ls_extinction_method 'SHELXL-2018/3 (Sheldrick 2018)'
_refine_ls_goodness_of_fit_ref 1.289
_refine_ls_hydrogen_treatment mixed
_refine_ls_matrix_type full
_refine_ls_number_parameters 172
_refine_ls_number_reflns 2318
_refine_ls_number_restraints 0
_refine_ls_restrained_S_all 1.289
_refine_ls_R_factor_all 0.0136
_refine_ls_R_factor_gt 0.0134
_refine_ls_shift/su_max 0.003
_refine_ls_shift/su_mean 0.000
_refine_ls_structure_factor_coef Fsqd
_refine_ls_weighting_details 'w=1/[\s^2^(Fo^2^)+(0.0136P)^2^+4.7286P] where P=(Fo^2^+2Fc^2^)/3'
_refine_ls_weighting_scheme calc
_refine_ls_wR_factor_gt 0.0330
_refine_ls_wR_factor_ref 0.0336
_reflns_Friedel_coverage 0.000
_reflns_number_gt 2309
_reflns_number_total 2318
_reflns_threshold_expression 'I > 2\s(I)'
_cod_data_source_file d2sc05473f2.cif
_cod_data_source_block 13
_cod_depositor_comments 'Adding full bibliography for 1568094--1568122.cif.'
_cod_database_code 1568097
_shelx_shelxl_version_number 2018/3
_shelx_space_group_comment
;
The symmetry employed for this shelxl refinement is uniquely defined
by the following loop, which should always be used as a source of
symmetry information in preference to the above space-group names.
They are only intended as comments.
;
_shelx_estimated_absorpt_t_max 0.456
_shelx_estimated_absorpt_t_min 0.184
_olex2_refinement_description
;
1. Fixed Uiso
 At 1.2 times of:
  All C(H) groups
2.a Aromatic/amide H refined with riding coordinates:
 C4(H4), C5(H5), C7(H7)
;

loop_
_space_group_symop_operation_xyz
'x, y, z'
'-x+1/2, y, -z'
'x+1/2, y+1/2, z+1/2'
'-x+1, y+1/2, -z+1/2'
'-x, -y, -z'
'x-1/2, -y, z'
'-x+1/2, -y+1/2, -z+1/2'
'x, -y+1/2, z+1/2'

loop_
_atom_site_label
_atom_site_type_symbol
_atom_site_fract_x
_atom_site_fract_y
_atom_site_fract_z
_atom_site_U_iso_or_equiv
_atom_site_adp_type
_atom_site_occupancy
_atom_site_site_symmetry_order
_atom_site_calc_flag
_atom_site_refinement_flags_posn
_atom_site_refinement_flags_adp
_atom_site_refinement_flags_occupancy
_atom_site_disorder_assembly
_atom_site_disorder_group
C1 C 0.5396(3) 0.5734(2) 0.32957(12) 0.0217(5) Uani 1 1 d . . . . .
C2 C 0.3911(3) 0.3810(2) 0.28507(12) 0.0178(5) Uani 1 1 d . . . . .
C3 C 0.6609(3) 0.3904(2) 0.27475(12) 0.0177(5) Uani 1 1 d . . . . .
C4 C 0.5375(3) 0.1187(2) 0.34463(11) 0.0183(5) Uani 1 1 d . . . . .
H4 H 0.451456 0.130139 0.315631 0.022 Uiso 1 1 calc R U . . .
C5 C 0.5811(3) 0.0026(2) 0.36064(12) 0.0196(5) Uani 1 1 d . . . . .
H5 H 0.525929 -0.064404 0.343314 0.024 Uiso 1 1 calc R U . . .
C6 C 0.7080(3) -0.0136(2) 0.40284(11) 0.0204(5) Uani 1 1 d . . . . .
C7 C 0.7853(3) 0.0854(2) 0.42818(12) 0.0195(5) Uani 1 1 d . . . . .
H7 H 0.871665 0.076246 0.457236 0.023 Uiso 1 1 calc R U . . .
C8 C 0.7326(3) 0.1986(2) 0.40983(11) 0.0165(4) Uani 1 1 d . . . . .
C9 C 0.8102(3) 0.3110(2) 0.43584(11) 0.0181(5) Uani 1 1 d . . . . .
Cl1 Cl 0.76971(8) -0.15628(6) 0.42250(3) 0.02915(14) Uani 1 1 d . . . . .
N1 N 0.6116(2) 0.21601(18) 0.36837(9) 0.0152(4) Uani 1 1 d . . . . .
O1 O 0.5231(2) 0.67430(17) 0.32121(10) 0.0307(4) Uani 1 1 d . . . . .
O2 O 0.2901(2) 0.36872(17) 0.24841(9) 0.0254(4) Uani 1 1 d . . . . .
O3 O 0.7121(2) 0.38000(18) 0.23123(9) 0.0252(4) Uani 1 1 d . . . . .
O4 O 0.4516(2) 0.40407(17) 0.42175(9) 0.0205(4) Uani 1 1 d . . . . .
H4A H 0.493(4) 0.381(3) 0.455(2) 0.032(10) Uiso 1 1 d . . . . .
H4B H 0.401(4) 0.455(4) 0.4240(17) 0.030(10) Uiso 1 1 d . . . . .
O5 O 0.91660(19) 0.30113(17) 0.47621(9) 0.0246(4) Uani 1 1 d . . . . .
O6 O 0.75570(19) 0.41045(15) 0.41283(8) 0.0186(4) Uani 1 1 d . . . . .
Re1 Re 0.56429(2) 0.40289(2) 0.34294(2) 0.01436(5) Uani 1 1 d . . . . .

loop_
_atom_site_aniso_label
_atom_site_aniso_U_11
_atom_site_aniso_U_22
_atom_site_aniso_U_33
_atom_site_aniso_U_23
_atom_site_aniso_U_13
_atom_site_aniso_U_12
C1 0.0184(12) 0.0245(14) 0.0218(12) -0.0018(10) 0.0022(9) -0.0014(10)
C2 0.0198(12) 0.0117(10) 0.0225(12) 0.0023(9) 0.0051(10) 0.0008(9)
C3 0.0152(11) 0.0138(11) 0.0234(13) 0.0017(9) 0.0011(10) 0.0008(8)
C4 0.0177(11) 0.0178(11) 0.0193(12) -0.0016(9) 0.0029(9) -0.0024(9)
C5 0.0217(12) 0.0157(12) 0.0225(12) -0.0022(9) 0.0068(9) -0.0036(9)
C6 0.0268(12) 0.0169(11) 0.0193(11) 0.0028(9) 0.0097(10) 0.0028(9)
C7 0.0194(12) 0.0212(12) 0.0176(12) 0.0009(9) 0.0029(9) 0.0034(9)
C8 0.0165(11) 0.0184(11) 0.0150(11) 0.0008(9) 0.0037(8) 0.0007(9)
C9 0.0165(11) 0.0188(12) 0.0192(11) -0.0017(9) 0.0036(9) 0.0001(9)
Cl1 0.0376(3) 0.0171(3) 0.0334(3) 0.0051(2) 0.0078(3) 0.0059(2)
N1 0.0150(9) 0.0147(9) 0.0156(9) -0.0012(7) 0.0019(7) -0.0007(7)
O1 0.0358(11) 0.0159(10) 0.0399(12) 0.0028(8) 0.0044(9) 0.0025(8)
O2 0.0224(9) 0.0219(9) 0.0288(10) -0.0002(8) -0.0047(8) -0.0003(7)
O3 0.0276(10) 0.0258(9) 0.0242(10) -0.0003(7) 0.0103(8) -0.0003(8)
O4 0.0222(9) 0.0232(10) 0.0166(9) 0.0022(7) 0.0042(7) 0.0088(7)
O5 0.0209(9) 0.0265(10) 0.0235(9) -0.0045(7) -0.0050(7) 0.0001(7)
O6 0.0161(8) 0.0176(9) 0.0210(9) -0.0005(6) -0.0003(7) -0.0025(6)
Re1 0.01412(7) 0.01307(7) 0.01550(7) 0.00021(3) 0.00134(4) 0.00010(3)

loop_
_atom_type_symbol
_atom_type_description
_atom_type_scat_dispersion_real
_atom_type_scat_dispersion_imag
_atom_type_scat_source
C C 0.0181 0.0091 'International Tables Vol C Tables 4.2.6.8 and 6.1.1.4'
H H 0.0000 0.0000 'International Tables Vol C Tables 4.2.6.8 and 6.1.1.4'
Cl Cl 0.3639 0.7018 'International Tables Vol C Tables 4.2.6.8 and 6.1.1.4'
N N 0.0311 0.0180 'International Tables Vol C Tables 4.2.6.8 and 6.1.1.4'
O O 0.0492 0.0322 'International Tables Vol C Tables 4.2.6.8 and 6.1.1.4'
Re Re -5.2083 5.8923 'International Tables Vol C Tables 4.2.6.8 and 6.1.1.4'

loop_
_exptl_crystal_face_index_h
_exptl_crystal_face_index_k
_exptl_crystal_face_index_l
_exptl_crystal_face_perp_dist
1 -1 0 0.0209
-1 1 0 0.0209
0 0 -1 0.0360
0 0 1 0.0360
1 1 0 0.0526
-1 -1 0 0.0426
-1 1 5 0.0353
-1 1 -5 0.0306

loop_
_geom_angle_atom_site_label_1
_geom_angle_atom_site_label_2
_geom_angle_atom_site_label_3
_geom_angle
_geom_angle_site_symmetry_1
_geom_angle_site_symmetry_3
_geom_angle_publ_flag
O1 C1 Re1 179.1(3) . . ?
O2 C2 Re1 177.2(2) . . ?
O3 C3 Re1 175.9(2) . . ?
C5 C4 H4 118.6 . . ?
N1 C4 H4 118.6 . . ?
N1 C4 C5 122.8(2) . . ?
C4 C5 H5 120.8 . . ?
C4 C5 C6 118.3(2) . . ?
C6 C5 H5 120.8 . . ?
C5 C6 Cl1 120.1(2) . . ?
C7 C6 C5 119.8(2) . . ?
C7 C6 Cl1 120.1(2) . . ?
C6 C7 H7 121.0 . . ?
C6 C7 C8 117.9(2) . . ?
C8 C7 H7 121.0 . . ?
C7 C8 C9 121.0(2) . . ?
N1 C8 C7 123.1(2) . . ?
N1 C8 C9 115.9(2) . . ?
O5 C9 C8 118.9(2) . . ?
O5 C9 O6 125.8(2) . . ?
O6 C9 C8 115.3(2) . . ?
C4 N1 C8 118.1(2) . . ?
C4 N1 Re1 126.71(17) . . ?
C8 N1 Re1 115.12(16) . . ?
H4A O4 H4B 113(4) . . ?
Re1 O4 H4A 120(3) . . ?
Re1 O4 H4B 117(3) . . ?
C9 O6 Re1 118.37(15) . . ?
C1 Re1 N1 172.76(9) . . ?
C1 Re1 O4 93.22(9) . . ?
C1 Re1 O6 97.78(9) . . ?
C2 Re1 C1 87.48(11) . . ?
C2 Re1 N1 99.49(9) . . ?
C2 Re1 O4 94.20(9) . . ?
C2 Re1 O6 174.09(8) . . ?
C3 Re1 C1 90.55(11) . . ?
C3 Re1 C2 85.11(11) . . ?
C3 Re1 N1 91.96(9) . . ?
C3 Re1 O4 176.13(9) . . ?
C3 Re1 O6 97.48(9) . . ?
N1 Re1 O4 84.39(7) . . ?
O6 Re1 N1 75.17(7) . . ?
O6 Re1 O4 82.85(7) . . ?

loop_
_geom_bond_atom_site_label_1
_geom_bond_atom_site_label_2
_geom_bond_distance
_geom_bond_site_symmetry_2
_geom_bond_publ_flag
C1 O1 1.144(3) . ?
C1 Re1 1.928(3) . ?
C2 O2 1.146(3) . ?
C2 Re1 1.905(3) . ?
C3 O3 1.155(3) . ?
C3 Re1 1.894(3) . ?
C4 H4 0.9500 . ?
C4 C5 1.382(4) . ?
C4 N1 1.345(3) . ?
C5 H5 0.9500 . ?
C5 C6 1.394(4) . ?
C6 C7 1.384(4) . ?
C6 Cl1 1.720(3) . ?
C7 H7 0.9500 . ?
C7 C8 1.388(3) . ?
C8 C9 1.510(3) . ?
C8 N1 1.346(3) . ?
C9 O5 1.227(3) . ?
C9 O6 1.287(3) . ?
N1 Re1 2.180(2) . ?
O4 H4A 0.81(4) . ?
O4 H4B 0.75(4) . ?
O4 Re1 2.1890(19) . ?
O6 Re1 2.1633(18) . ?

loop_
_geom_hbond_atom_site_label_D
_geom_hbond_atom_site_label_H
_geom_hbond_atom_site_label_A
_geom_hbond_distance_DH
_geom_hbond_distance_HA
_geom_hbond_distance_DA
_geom_hbond_angle_DHA
_geom_hbond_site_symmetry_A
_geom_hbond_publ_flag
O4 H4A O5 0.81(4) 1.85(4) 2.651(3) 170(4) 2_656 yes
O4 H4B O6 0.75(4) 2.01(4) 2.743(3) 169(4) 6_565 yes

loop_
_geom_torsion_atom_site_label_1
_geom_torsion_atom_site_label_2
_geom_torsion_atom_site_label_3
_geom_torsion_atom_site_label_4
_geom_torsion
_geom_torsion_site_symmetry_1
_geom_torsion_site_symmetry_2
_geom_torsion_site_symmetry_3
_geom_torsion_site_symmetry_4
_geom_torsion_publ_flag
C4 C5 C6 C7 1.0(4) . . . . ?
C4 C5 C6 Cl1 -178.06(19) . . . . ?
C5 C4 N1 C8 -0.6(4) . . . . ?
C5 C4 N1 Re1 175.50(18) . . . . ?
C5 C6 C7 C8 -0.5(4) . . . . ?
C6 C7 C8 C9 179.5(2) . . . . ?
C6 C7 C8 N1 -0.7(4) . . . . ?
C7 C8 C9 O5 -4.0(3) . . . . ?
C7 C8 C9 O6 176.3(2) . . . . ?
C7 C8 N1 C4 1.2(3) . . . . ?
C7 C8 N1 Re1 -175.32(18) . . . . ?
C8 C9 O6 Re1 0.8(3) . . . . ?
C9 C8 N1 C4 -178.9(2) . . . . ?
C9 C8 N1 Re1 4.5(3) . . . . ?
Cl1 C6 C7 C8 178.63(18) . . . . ?
N1 C4 C5 C6 -0.5(4) . . . . ?
N1 C8 C9 O5 176.1(2) . . . . ?
N1 C8 C9 O6 -3.6(3) . . . . ?
O5 C9 O6 Re1 -178.87(19) . . . . ?
